data_4300539
_journal_name_full 'Inorganic Chemistry'
_journal_paper_doi 10.1021/ic051493h
_journal_year 2006
_chemical_formula_moiety 'C38 H63 N7 Mo O5 S4 '
_chemical_formula_sum 'C38 H63 Mo N7 O5 S4'
_chemical_formula_weight 922.13
_space_group_IT_number 14
_symmetry_cell_setting monoclinic
_symmetry_space_group_name_Hall '-P 2yn'
_symmetry_space_group_name_H-M 'P 1 21/n 1'
_cell_angle_alpha 90.00
_cell_angle_beta 100.936(18)
_cell_angle_gamma 90.00
_cell_formula_units_Z 4
_cell_length_a 15.189(4)
_cell_length_b 14.488(4)
_cell_length_c 21.159(4)
_cell_measurement_temperature 296
_cell_volume 4571(2)
_diffrn_ambient_temperature 296
_exptl_crystal_density_diffrn 1.340
_cod_original_sg_symbol_H-M 'P 21/n'
_cod_database_code 4300539

loop_
_symmetry_equiv_pos_as_xyz
'x, y, z'
'-x+1/2, y+1/2, -z+1/2'
'-x, -y, -z'
'x-1/2, -y-1/2, z-1/2'

loop_
_atom_site_label
_atom_site_type_symbol
_atom_site_fract_x
_atom_site_fract_y
_atom_site_fract_z
_atom_site_U_iso_or_equiv
_atom_site_adp_type
_atom_site_occupancy
_atom_site_symmetry_multiplicity
_atom_site_calc_flag
_atom_site_refinement_flags
_atom_site_disorder_assembly
_atom_site_disorder_group
Mo1 Mo 0.11798(3) 0.41323(4) 0.17836(2) 0.03901(17) Uani 1 1 d . . .
S1 S 0.00717(10) 0.44486(12) 0.24147(8) 0.0445(4) Uani 1 1 d . . .
S2 S 0.01196(10) 0.30223(12) 0.12850(8) 0.0461(4) Uani 1 1 d . . .
S3 S 0.22889(10) 0.30244(13) 0.16296(8) 0.0486(4) Uani 1 1 d . . .
S4 S 0.22333(10) 0.44694(13) 0.27457(8) 0.0473(4) Uani 1 1 d . . .
O1 O -0.2707(5) 0.3862(5) 0.3331(3) 0.098(2) Uani 1 1 d . . .
O2 O -0.2972(4) 0.2430(5) 0.0129(3) 0.097(2) Uani 1 1 d . . .
O3 O 0.5491(4) 0.1654(4) 0.1780(3) 0.0829(18) Uani 1 1 d . . .
O4 O 0.5392(4) 0.5216(5) 0.4049(3) 0.096(2) Uani 1 1 d . . .
O5 O 0.1190(3) 0.5005(3) 0.1268(2) 0.0515(11) Uani 1 1 d . . .
N1 N -0.1700(3) 0.4555(4) 0.2831(3) 0.0490(13) Uani 1 1 d . . .
H1 H -0.1351 0.5026 0.2848 0.059 Uiso 1 1 calc R . .
N2 N -0.1645(3) 0.2114(4) 0.0773(3) 0.0507(13) Uani 1 1 d . . .
H2 H -0.1177 0.1769 0.0812 0.061 Uiso 1 1 calc R . .
N3 N 0.4069(4) 0.2188(4) 0.1664(3) 0.0544(14) Uani 1 1 d . . .
H3 H 0.3554 0.2122 0.1417 0.065 Uiso 1 1 calc R . .
N4 N 0.3987(4) 0.4894(4) 0.3541(3) 0.0541(14) Uani 1 1 d . . .
H4 H 0.3441 0.5052 0.3538 0.065 Uiso 1 1 calc R . .
N5 N 0.6380(3) 0.1476(4) 0.4238(3) 0.0485(13) Uani 1 1 d . . .
N6 N 0.5777(4) 0.3539(4) 0.8349(3) 0.0527(14) Uani 1 1 d . . .
N7 N 0.0979(6) -0.0139(7) 0.5618(5) 0.102(3) Uani 1 1 d . . .
C11 C -0.0916(4) 0.3829(5) 0.2054(3) 0.0430(14) Uani 1 1 d . . .
C12 C -0.0907(4) 0.3231(4) 0.1549(3) 0.0406(13) Uani 1 1 d . . .
C13 C -0.1679(4) 0.2742(5) 0.1287(3) 0.0470(15) Uani 1 1 d . . .
C14 C -0.2455(4) 0.2861(5) 0.1527(3) 0.0556(18) Uani 1 1 d . . .
H5 H -0.2971 0.2540 0.1346 0.067 Uiso 1 1 calc R . .
C15 C -0.2469(4) 0.3457(5) 0.2035(3) 0.0550(18) Uani 1 1 d . . .
H6 H -0.2995 0.3534 0.2193 0.066 Uiso 1 1 calc R . .
C16 C -0.1707(4) 0.3938(4) 0.2310(3) 0.0436(14) Uani 1 1 d . . .
C17 C -0.2181(5) 0.4484(5) 0.3305(4) 0.0568(17) Uani 1 1 d . . .
C18 C -0.2023(6) 0.5216(6) 0.3807(5) 0.087(3) Uani 1 1 d . . .
H7 H -0.2552 0.5588 0.3776 0.104 Uiso 1 1 calc R . .
H8 H -0.1530 0.5596 0.3742 0.104 Uiso 1 1 calc R . .
H9 H -0.1884 0.4935 0.4225 0.104 Uiso 1 1 calc R . .
C27 C -0.2263(5) 0.2006(5) 0.0236(3) 0.0564(18) Uani 1 1 d . . .
C28 C -0.2050(6) 0.1306(6) -0.0232(4) 0.070(2) Uani 1 1 d . . .
H10 H -0.2583 0.1166 -0.0541 0.084 Uiso 1 1 calc R . .
H11 H -0.1828 0.0754 -0.0006 0.084 Uiso 1 1 calc R . .
H12 H -0.1602 0.1550 -0.0451 0.084 Uiso 1 1 calc R . .
C31 C 0.3291(4) 0.3337(5) 0.2175(3) 0.0448(14) Uani 1 1 d . . .
C32 C 0.3273(4) 0.3978(5) 0.2650(3) 0.0428(14) Uani 1 1 d . . .
C33 C 0.4077(4) 0.4242(5) 0.3072(3) 0.0475(15) Uani 1 1 d . . .
C34 C 0.4875(4) 0.3865(5) 0.2983(3) 0.0540(17) Uani 1 1 d . . .
H13 H 0.5406 0.4057 0.3244 0.065 Uiso 1 1 calc R . .
C35 C 0.4906(4) 0.3201(5) 0.2512(3) 0.0538(17) Uani 1 1 d . . .
H14 H 0.5455 0.2963 0.2456 0.065 Uiso 1 1 calc R . .
C36 C 0.4113(4) 0.2894(5) 0.2125(3) 0.0482(15) Uani 1 1 d . . .
C37 C 0.4704(5) 0.1601(6) 0.1549(4) 0.0609(19) Uani 1 1 d . . .
C38 C 0.4349(6) 0.0844(6) 0.1065(4) 0.082(3) Uani 1 1 d . . .
H15 H 0.4373 0.1052 0.0638 0.099 Uiso 1 1 calc R . .
H16 H 0.3740 0.0702 0.1093 0.099 Uiso 1 1 calc R . .
H17 H 0.4712 0.0301 0.1160 0.099 Uiso 1 1 calc R . .
C47 C 0.4593(5) 0.5330(6) 0.4002(3) 0.061(2) Uani 1 1 d . . .
C48 C 0.4205(6) 0.5954(5) 0.4431(3) 0.065(2) Uani 1 1 d . . .
H18 H 0.4276 0.5685 0.4852 0.078 Uiso 1 1 calc R . .
H19 H 0.3579 0.6043 0.4260 0.078 Uiso 1 1 calc R . .
H20 H 0.4508 0.6538 0.4458 0.078 Uiso 1 1 calc R . .
C51 C 0.6730(6) 0.2435(7) 0.4409(5) 0.084(3) Uani 1 1 d . . .
H21 H 0.6368 0.2717 0.4688 0.100 Uiso 1 1 calc R . .
H22 H 0.6654 0.2800 0.4018 0.100 Uiso 1 1 calc R . .
C52 C 0.7712(6) 0.2477(7) 0.4742(5) 0.094(3) Uani 1 1 d . . .
H23 H 0.7883 0.3108 0.4833 0.113 Uiso 1 1 calc R . .
H24 H 0.8080 0.2215 0.4466 0.113 Uiso 1 1 calc R . .
H25 H 0.7793 0.2134 0.5137 0.113 Uiso 1 1 calc R . .
C53 C 0.6399(7) 0.0909(7) 0.4826(4) 0.086(3) Uani 1 1 d . . .
H26 H 0.5994 0.1187 0.5076 0.103 Uiso 1 1 calc R . .
H27 H 0.6998 0.0940 0.5085 0.103 Uiso 1 1 calc R . .
C54 C 0.6150(8) -0.0085(7) 0.4719(4) 0.099(4) Uani 1 1 d . . .
H28 H 0.6184 -0.0387 0.5127 0.119 Uiso 1 1 calc R . .
H29 H 0.6557 -0.0377 0.4485 0.119 Uiso 1 1 calc R . .
H30 H 0.5550 -0.0130 0.4477 0.119 Uiso 1 1 calc R . .
C55 C 0.5437(5) 0.1566(6) 0.3838(5) 0.080(3) Uani 1 1 d . . .
H31 H 0.5470 0.1900 0.3446 0.096 Uiso 1 1 calc R . .
H32 H 0.5207 0.0953 0.3717 0.096 Uiso 1 1 calc R . .
C56 C 0.4783(5) 0.2057(7) 0.4183(5) 0.081(3) Uani 1 1 d . . .
H33 H 0.4207 0.2092 0.3904 0.097 Uiso 1 1 calc R . .
H34 H 0.4998 0.2670 0.4297 0.097 Uiso 1 1 calc R . .
H35 H 0.4731 0.1722 0.4565 0.097 Uiso 1 1 calc R . .
C57 C 0.6935(7) 0.0981(7) 0.3805(4) 0.084(3) Uani 1 1 d . . .
H36 H 0.7514 0.0827 0.4064 0.100 Uiso 1 1 calc R . .
H37 H 0.6637 0.0405 0.3663 0.100 Uiso 1 1 calc R . .
C58 C 0.7089(6) 0.1495(7) 0.3226(4) 0.082(3) Uani 1 1 d . . .
H38 H 0.7441 0.1122 0.2992 0.098 Uiso 1 1 calc R . .
H39 H 0.7404 0.2058 0.3358 0.098 Uiso 1 1 calc R . .
H40 H 0.6523 0.1635 0.2955 0.098 Uiso 1 1 calc R . .
C61 C 0.6120(6) 0.3957(6) 0.9011(4) 0.076(2) Uani 1 1 d . . .
H41 H 0.5621 0.3994 0.9236 0.091 Uiso 1 1 calc R . .
H42 H 0.6556 0.3536 0.9251 0.091 Uiso 1 1 calc R . .
C62 C 0.6533(6) 0.4872(7) 0.9027(5) 0.084(3) Uani 1 1 d . . .
H43 H 0.6720 0.5066 0.9466 0.100 Uiso 1 1 calc R . .
H44 H 0.6105 0.5305 0.8804 0.100 Uiso 1 1 calc R . .
H45 H 0.7044 0.4846 0.8821 0.100 Uiso 1 1 calc R . .
C63 C 0.6467(6) 0.3631(8) 0.7926(5) 0.090(3) Uani 1 1 d . . .
H46 H 0.6561 0.4282 0.7855 0.108 Uiso 1 1 calc R . .
H47 H 0.6226 0.3356 0.7511 0.108 Uiso 1 1 calc R . .
C64 C 0.7362(6) 0.3191(7) 0.8187(5) 0.090(3) Uani 1 1 d . . .
H48 H 0.7756 0.3280 0.7888 0.108 Uiso 1 1 calc R . .
H49 H 0.7281 0.2542 0.8249 0.108 Uiso 1 1 calc R . .
H50 H 0.7618 0.3471 0.8592 0.108 Uiso 1 1 calc R . .
C65 C 0.5542(7) 0.2561(7) 0.8395(6) 0.095(3) Uani 1 1 d . . .
H51 H 0.6087 0.2226 0.8568 0.115 Uiso 1 1 calc R . .
H52 H 0.5328 0.2333 0.7962 0.115 Uiso 1 1 calc R . .
C66 C 0.4850(8) 0.2320(8) 0.8796(5) 0.104(4) Uani 1 1 d . . .
H53 H 0.4756 0.1664 0.8786 0.125 Uiso 1 1 calc R . .
H54 H 0.4296 0.2626 0.8624 0.125 Uiso 1 1 calc R . .
H55 H 0.5058 0.2515 0.9232 0.125 Uiso 1 1 calc R . .
C67 C 0.4956(6) 0.4131(8) 0.8056(5) 0.093(3) Uani 1 1 d . . .
H56 H 0.4581 0.4201 0.8376 0.112 Uiso 1 1 calc R . .
H57 H 0.5165 0.4741 0.7966 0.112 Uiso 1 1 calc R . .
C68 C 0.4404(7) 0.3775(9) 0.7469(5) 0.107(4) Uani 1 1 d . . .
H58 H 0.3916 0.4192 0.7324 0.129 Uiso 1 1 calc R . .
H59 H 0.4170 0.3181 0.7553 0.129 Uiso 1 1 calc R . .
H60 H 0.4761 0.3717 0.7142 0.129 Uiso 1 1 calc R . .
C71 C 0.0372(6) 0.1519(7) 0.5661(5) 0.086(3) Uani 1 1 d . . .
H61 H -0.0177 0.1579 0.5352 0.103 Uiso 1 1 calc R . .
H62 H 0.0804 0.1953 0.5561 0.103 Uiso 1 1 calc R . .
H63 H 0.0260 0.1642 0.6084 0.103 Uiso 1 1 calc R . .
C72 C 0.0717(6) 0.0592(8) 0.5637(4) 0.073(2) Uani 1 1 d . . .

loop_
_atom_site_aniso_label
_atom_site_aniso_U_11
_atom_site_aniso_U_22
_atom_site_aniso_U_33
_atom_site_aniso_U_23
_atom_site_aniso_U_13
_atom_site_aniso_U_12
Mo1 0.0278(2) 0.0472(3) 0.0406(3) 0.0035(3) 0.00310(18) 0.0005(2)
S1 0.0342(7) 0.0515(9) 0.0474(8) -0.0040(7) 0.0066(6) -0.0027(6)
S2 0.0299(7) 0.0577(10) 0.0498(9) -0.0082(7) 0.0052(6) -0.0002(7)
S3 0.0313(7) 0.0602(10) 0.0510(9) -0.0048(8) -0.0005(6) 0.0021(7)
S4 0.0315(7) 0.0603(10) 0.0471(9) -0.0048(7) -0.0001(6) 0.0001(7)
O1 0.118(5) 0.087(5) 0.106(5) -0.028(4) 0.069(4) -0.039(4)
O2 0.083(4) 0.125(6) 0.067(4) -0.021(4) -0.023(3) 0.053(4)
O3 0.046(3) 0.087(4) 0.117(5) -0.007(4) 0.019(3) 0.014(3)
O4 0.056(3) 0.146(6) 0.079(4) -0.030(4) -0.007(3) -0.009(4)
O5 0.042(2) 0.052(3) 0.062(3) 0.019(2) 0.011(2) -0.004(2)
N1 0.042(3) 0.051(3) 0.058(3) -0.005(3) 0.020(2) 0.002(2)
N2 0.035(3) 0.060(4) 0.055(3) -0.006(3) 0.003(2) 0.001(2)
N3 0.040(3) 0.064(4) 0.057(3) -0.003(3) 0.005(2) 0.012(3)
N4 0.038(3) 0.067(4) 0.054(3) -0.007(3) 0.001(2) -0.007(3)
N5 0.040(3) 0.058(4) 0.044(3) -0.007(3) 0.001(2) -0.006(2)
N6 0.052(3) 0.054(4) 0.051(3) -0.001(3) 0.004(3) -0.010(3)
N7 0.079(6) 0.105(7) 0.126(8) 0.025(6) 0.028(5) 0.013(5)
C11 0.029(3) 0.052(4) 0.047(3) 0.005(3) 0.006(2) 0.001(3)
C12 0.031(3) 0.050(4) 0.040(3) 0.005(3) 0.004(2) 0.003(3)
C13 0.035(3) 0.054(4) 0.049(4) 0.001(3) 0.002(3) 0.001(3)
C14 0.035(3) 0.065(5) 0.063(4) 0.002(4) 0.000(3) -0.012(3)
C15 0.030(3) 0.076(5) 0.061(4) -0.001(4) 0.012(3) 0.010(3)
C16 0.037(3) 0.043(4) 0.050(3) 0.003(3) 0.006(3) 0.004(3)
C17 0.052(4) 0.051(4) 0.072(5) -0.006(4) 0.023(4) -0.004(3)
C18 0.094(7) 0.081(6) 0.101(7) -0.026(5) 0.056(6) -0.021(5)
C27 0.048(4) 0.070(5) 0.045(4) -0.001(3) -0.007(3) 0.001(3)
C28 0.074(5) 0.073(5) 0.058(4) -0.014(4) 0.002(4) 0.004(4)
C31 0.034(3) 0.052(4) 0.046(3) 0.011(3) 0.000(2) 0.000(3)
C32 0.029(3) 0.056(4) 0.043(3) 0.007(3) 0.006(2) 0.003(3)
C33 0.040(3) 0.055(4) 0.044(3) 0.011(3) -0.001(3) -0.008(3)
C34 0.032(3) 0.068(5) 0.057(4) 0.013(3) -0.004(3) -0.001(3)
C35 0.035(3) 0.069(5) 0.056(4) 0.017(4) 0.007(3) 0.009(3)
C36 0.038(3) 0.057(4) 0.048(4) 0.014(3) 0.005(3) 0.002(3)
C37 0.055(4) 0.072(5) 0.056(4) 0.012(4) 0.012(3) 0.015(4)
C38 0.078(6) 0.089(7) 0.076(6) -0.010(5) 0.005(5) 0.030(5)
C47 0.052(4) 0.080(6) 0.044(4) 0.006(4) -0.007(3) -0.017(4)
C48 0.077(5) 0.067(5) 0.046(4) -0.005(4) 0.001(3) -0.020(4)
C51 0.080(6) 0.082(7) 0.087(6) -0.013(5) 0.012(5) -0.013(5)
C52 0.078(6) 0.105(8) 0.093(7) -0.021(6) 0.000(5) -0.037(6)
C53 0.093(7) 0.096(7) 0.060(5) 0.001(5) -0.006(5) -0.007(6)
C54 0.150(10) 0.076(6) 0.063(5) 0.005(5) -0.004(6) -0.047(6)
C55 0.064(5) 0.075(6) 0.090(6) -0.004(5) -0.013(4) -0.006(4)
C56 0.054(4) 0.084(6) 0.107(7) 0.006(5) 0.019(5) 0.008(4)
C57 0.082(6) 0.092(7) 0.080(6) -0.018(5) 0.023(5) -0.011(5)
C58 0.087(6) 0.097(7) 0.066(5) -0.011(5) 0.028(5) -0.008(5)
C61 0.082(6) 0.076(6) 0.071(5) -0.002(4) 0.020(4) -0.005(5)
C62 0.073(6) 0.093(7) 0.088(6) -0.031(5) 0.024(5) -0.034(5)
C63 0.089(7) 0.101(8) 0.086(6) -0.019(6) 0.030(5) -0.017(6)
C64 0.061(5) 0.081(7) 0.129(9) -0.032(6) 0.022(5) -0.002(4)
C65 0.093(7) 0.073(7) 0.121(9) -0.007(6) 0.021(6) -0.013(5)
C66 0.119(9) 0.102(8) 0.099(7) -0.013(6) 0.041(7) -0.050(7)
C67 0.072(6) 0.116(8) 0.087(7) 0.002(6) 0.007(5) 0.002(6)
C68 0.090(7) 0.114(9) 0.099(8) -0.009(7) -0.029(6) -0.004(6)
C71 0.084(6) 0.081(7) 0.092(7) -0.016(5) 0.012(5) -0.004(5)
C72 0.054(5) 0.098(7) 0.065(5) 0.001(5) 0.009(4) -0.012(5)

loop_
_geom_bond_atom_site_label_1
_geom_bond_atom_site_label_2
_geom_bond_distance
_geom_bond_site_symmetry_2
_geom_bond_publ_flag
Mo1 O5 1.672(4) . ?
Mo1 S2 2.3765(17) . ?
Mo1 S1 2.3830(17) . ?
Mo1 S4 2.3888(17) . ?
Mo1 S3 2.3934(18) . ?
S1 C11 1.791(6) . ?
S2 C12 1.779(6) . ?
S3 C31 1.785(6) . ?
S4 C32 1.778(6) . ?
O1 C17 1.213(9) . ?
O2 C27 1.222(8) . ?
O3 C37 1.205(9) . ?
O4 C47 1.210(9) . ?
N1 C17 1.352(8) . ?
N1 C16 1.419(8) . ?
N1 H1 0.8600 . ?
N2 C27 1.338(8) . ?
N2 C13 1.426(8) . ?
N2 H2 0.8600 . ?
N3 C37 1.342(9) . ?
N3 C36 1.406(9) . ?
N3 H3 0.8600 . ?
N4 C47 1.362(8) . ?
N4 C33 1.394(9) . ?
N4 H4 0.8600 . ?
N5 C53 1.487(10) . ?
N5 C51 1.507(10) . ?
N5 C55 1.525(9) . ?
N5 C57 1.534(10) . ?
N6 C65 1.470(11) . ?
N6 C63 1.507(10) . ?
N6 C61 1.525(10) . ?
N6 C67 1.543(11) . ?
N7 C72 1.134(12) . ?
C11 C12 1.377(9) . ?
C11 C16 1.417(8) . ?
C12 C13 1.393(8) . ?
C13 C14 1.379(9) . ?
C14 C15 1.381(10) . ?
C14 H5 0.9300 . ?
C15 C16 1.382(9) . ?
C15 H6 0.9300 . ?
C17 C18 1.486(11) . ?
C18 H7 0.9600 . ?
C18 H8 0.9600 . ?
C18 H9 0.9600 . ?
C27 C28 1.496(10) . ?
C28 H10 0.9600 . ?
C28 H11 0.9600 . ?
C28 H12 0.9600 . ?
C31 C32 1.373(9) . ?
C31 C36 1.425(9) . ?
C32 C33 1.423(8) . ?
C33 C34 1.374(9) . ?
C34 C35 1.393(10) . ?
C34 H13 0.9300 . ?
C35 C36 1.395(9) . ?
C35 H14 0.9300 . ?
C37 C38 1.527(11) . ?
C38 H15 0.9600 . ?
C38 H16 0.9600 . ?
C38 H17 0.9600 . ?
C47 C48 1.480(11) . ?
C48 H18 0.9600 . ?
C48 H19 0.9600 . ?
C48 H20 0.9600 . ?
C51 C52 1.527(12) . ?
C51 H21 0.9700 . ?
C51 H22 0.9700 . ?
C52 H23 0.9600 . ?
C52 H24 0.9600 . ?
C52 H25 0.9600 . ?
C53 C54 1.496(12) . ?
C53 H26 0.9700 . ?
C53 H27 0.9700 . ?
C54 H28 0.9600 . ?
C54 H29 0.9600 . ?
C54 H30 0.9600 . ?
C55 C56 1.516(12) . ?
C55 H31 0.9700 . ?
C55 H32 0.9700 . ?
C56 H33 0.9600 . ?
C56 H34 0.9600 . ?
C56 H35 0.9600 . ?
C57 C58 1.490(12) . ?
C57 H36 0.9700 . ?
C57 H37 0.9700 . ?
C58 H38 0.9600 . ?
C58 H39 0.9600 . ?
C58 H40 0.9600 . ?
C61 C62 1.464(11) . ?
C61 H41 0.9700 . ?
C61 H42 0.9700 . ?
C62 H43 0.9600 . ?
C62 H44 0.9600 . ?
C62 H45 0.9600 . ?
C63 C64 1.508(13) . ?
C63 H46 0.9700 . ?
C63 H47 0.9700 . ?
C64 H48 0.9600 . ?
C64 H49 0.9600 . ?
C64 H50 0.9600 . ?
C65 C66 1.511(13) . ?
C65 H51 0.9700 . ?
C65 H52 0.9700 . ?
C66 H53 0.9600 . ?
C66 H54 0.9600 . ?
C66 H55 0.9600 . ?
C67 C68 1.455(12) . ?
C67 H56 0.9700 . ?
C67 H57 0.9700 . ?
C68 H58 0.9600 . ?
C68 H59 0.9600 . ?
C68 H60 0.9600 . ?
C71 C72 1.447(14) . ?
C71 H61 0.9600 . ?
C71 H62 0.9600 . ?
C71 H63 0.9600 . ?
